data_2222229
loop_
_publ_author_name
'Zhou, Jian-Cheng'
'Zhang, Chuan-Ming'
'Li, Nai-Xu'
'Zhang, Zheng-Yun'

_publ_section_title
;
 (<i>Z</i>)-2-[(2-Hydroxy-1-naphthyl)methyleneamino]benzonitrile
;
_journal_coeditor_code BH2232
_journal_issue 7
_journal_name_full 'Acta Crystallographica Section E'
_journal_page_first o1700
_journal_paper_doi 10.1107/S1600536809023708
_journal_volume 65
_journal_year 2009
_chemical_formula_iupac 'C18 H12 N2 O'
_chemical_formula_moiety 'C18 H12 N2 O'
_chemical_formula_sum 'C18 H12 N2 O'
_chemical_formula_weight 272.30
_chemical_name_systematic
;
(<i>Z</i>)-2-[(2-Hydroxy-1-naphthyl)methyleneamino]benzonitrile
;
_space_group_IT_number 14
_symmetry_cell_setting monoclinic
_symmetry_space_group_name_Hall '-P 2ybc'
_symmetry_space_group_name_H-M 'P 1 21/c 1'
_atom_sites_solution_hydrogens geom
_atom_sites_solution_primary direct
_atom_sites_solution_secondary difmap
_audit_creation_method SHELXL-97
_cell_angle_alpha 90.00
_cell_angle_beta 116.660(6)
_cell_angle_gamma 90.00
_cell_formula_units_Z 4
_cell_length_a 13.4640(13)
_cell_length_b 7.4450(6)
_cell_length_c 15.4090(11)
_cell_measurement_reflns_used 2198
_cell_measurement_temperature 293(2)
_cell_measurement_theta_max 27.4642
_cell_measurement_theta_min 2.6688
_cell_volume 1380.4(2)
_computing_cell_refinement 'CrystalClear (Rigaku, 2005)'
_computing_data_collection 'CrystalClear (Rigaku, 2005)'
_computing_data_reduction 'CrystalClear (Rigaku, 2005)'
_computing_molecular_graphics 'SHELXTL (Sheldrick, 2008)'
_computing_publication_material 'SHELXL97 (Sheldrick, 2008)'
_computing_structure_refinement 'SHELXL97 (Sheldrick, 2008)'
_computing_structure_solution 'SHELXS97 (Sheldrick, 2008)'
_diffrn_ambient_temperature 293(2)
_diffrn_detector_area_resol_mean 13.6612
_diffrn_measured_fraction_theta_full 0.999
_diffrn_measured_fraction_theta_max 0.999
_diffrn_measurement_device_type 'Rigaku SCXmini'
_diffrn_measurement_method \w
_diffrn_radiation_monochromator graphite
_diffrn_radiation_source 'fine-focus sealed tube'
_diffrn_radiation_type MoK\a
_diffrn_radiation_wavelength 0.71073
_diffrn_reflns_av_R_equivalents 0.0555
_diffrn_reflns_av_sigmaI/netI 0.0400
_diffrn_reflns_limit_h_max 16
_diffrn_reflns_limit_h_min -16
_diffrn_reflns_limit_k_max 9
_diffrn_reflns_limit_k_min -9
_diffrn_reflns_limit_l_max 18
_diffrn_reflns_limit_l_min -18
_diffrn_reflns_number 12133
_diffrn_reflns_theta_full 26.00
_diffrn_reflns_theta_max 26.00
_diffrn_reflns_theta_min 2.96
_diffrn_standards_number 0
_exptl_absorpt_coefficient_mu 0.083
_exptl_absorpt_correction_T_max 0.979
_exptl_absorpt_correction_T_min 0.973
_exptl_absorpt_correction_type multi-scan
_exptl_absorpt_process_details '(CrystalClear; Rigaku, 2005)'
_exptl_crystal_colour 'pale yellow'
_exptl_crystal_density_diffrn 1.310
_exptl_crystal_density_method 'not measured'
_exptl_crystal_description Block
_exptl_crystal_F_000 568
_exptl_crystal_size_max 0.2000
_exptl_crystal_size_mid 0.2000
_exptl_crystal_size_min 0.2000
_refine_diff_density_max 0.203
_refine_diff_density_min -0.177
_refine_ls_extinction_method none
_refine_ls_goodness_of_fit_ref 1.102
_refine_ls_hydrogen_treatment constr
_refine_ls_matrix_type full
_refine_ls_number_constraints 0
_refine_ls_number_parameters 190
_refine_ls_number_reflns 2706
_refine_ls_number_restraints 0
_refine_ls_restrained_S_all 1.102
_refine_ls_R_factor_all 0.1048
_refine_ls_R_factor_gt 0.0658
_refine_ls_shift/su_max 0.000
_refine_ls_shift/su_mean 0.000
_refine_ls_structure_factor_coef Fsqd
_refine_ls_weighting_details 'calc w=1/[\s^2^(Fo^2^)+(0.0672P)^2^+0.1372P] where P=(Fo^2^+2Fc^2^)/3'
_refine_ls_weighting_scheme calc
_refine_ls_wR_factor_gt 0.1407
_refine_ls_wR_factor_ref 0.1588
_reflns_number_gt 1803
_reflns_number_total 2706
_reflns_threshold_expression I>2\s(I)
_cod_data_source_file bh2232.cif
_cod_data_source_block I
_cod_original_sg_symbol_H-M 'P 21/c'
_cod_database_code 2222229
_cod_database_fobs_code 2222229

loop_
_symmetry_equiv_pos_as_xyz
'x, y, z'
'-x, y+1/2, -z+1/2'
'-x, -y, -z'
'x, -y-1/2, z-1/2'

loop_
_atom_site_type_symbol
_atom_site_label
_atom_site_fract_x
_atom_site_fract_y
_atom_site_fract_z
_atom_site_U_iso_or_equiv
_atom_site_adp_type
_atom_site_calc_flag
_atom_site_refinement_flags
_atom_site_occupancy
_atom_site_disorder_assembly
_atom_site_disorder_group
O O1 0.22890(15) 0.5907(3) -0.07648(12) 0.0792(6) Uani d . 1 . .
H H1A 0.1718 0.6436 -0.0852 0.119 Uiso calc R 1 . .
N N1 0.07487(14) 0.7038(2) -0.03712(12) 0.0490(5) Uani d . 1 . .
N N2 0.0188(2) 0.7966(4) -0.27347(16) 0.0894(8) Uani d . 1 . .
C C1 0.24373(17) 0.5812(3) 0.08450(16) 0.0465(5) Uani d . 1 . .
C C11 0.13677(17) 0.6610(3) 0.05282(16) 0.0459(5) Uani d . 1 . .
H H11A 0.1105 0.6831 0.0983 0.055 Uiso calc R 1 . .
C C12 -0.03185(17) 0.7809(3) -0.07090(15) 0.0439(5) Uani d . 1 . .
C C13 -0.08320(18) 0.8360(3) -0.16755(16) 0.0500(6) Uani d . 1 . .
C C10 0.30954(17) 0.5267(3) 0.18411(16) 0.0477(6) Uani d . 1 . .
C C6 0.4729(2) 0.3710(3) 0.3064(2) 0.0674(7) Uani d . 1 . .
H H6A 0.5381 0.3068 0.3228 0.081 Uiso calc R 1 . .
C C5 0.41020(19) 0.4302(3) 0.21022(18) 0.0550(6) Uani d . 1 . .
C C9 0.2793(2) 0.5638(3) 0.25909(17) 0.0582(6) Uani d . 1 . .
H H9A 0.2150 0.6290 0.2451 0.070 Uiso calc R 1 . .
C C2 0.2839(2) 0.5440(3) 0.01600(18) 0.0569(6) Uani d . 1 . .
C C17 -0.08801(19) 0.8058(3) -0.01468(16) 0.0528(6) Uani d . 1 . .
H H17A -0.0552 0.7709 0.0502 0.063 Uiso calc R 1 . .
C C16 -0.1922(2) 0.8823(3) -0.05539(18) 0.0579(6) Uani d . 1 . .
H H16A -0.2292 0.8983 -0.0175 0.069 Uiso calc R 1 . .
C C14 -0.1883(2) 0.9135(3) -0.20763(18) 0.0596(7) Uani d . 1 . .
H H14A -0.2216 0.9502 -0.2722 0.072 Uiso calc R 1 . .
C C15 -0.2426(2) 0.9355(3) -0.15123(19) 0.0605(7) Uani d . 1 . .
H H15A -0.3133 0.9862 -0.1776 0.073 Uiso calc R 1 . .
C C4 0.4449(2) 0.3949(3) 0.1372(2) 0.0664(7) Uani d . 1 . .
H H4A 0.5105 0.3316 0.1537 0.080 Uiso calc R 1 . .
C C3 0.3859(2) 0.4500(4) 0.0453(2) 0.0684(8) Uani d . 1 . .
H H3A 0.4121 0.4264 -0.0001 0.082 Uiso calc R 1 . .
C C18 -0.0262(2) 0.8130(4) -0.22658(17) 0.0624(7) Uani d . 1 . .
C C8 0.3432(2) 0.5053(4) 0.35194(19) 0.0716(8) Uani d . 1 . .
H H8A 0.3218 0.5322 0.4001 0.086 Uiso calc R 1 . .
C C7 0.4394(2) 0.4064(4) 0.3755(2) 0.0749(8) Uani d . 1 . .
H H7A 0.4808 0.3647 0.4386 0.090 Uiso calc R 1 . .

loop_
_atom_site_aniso_label
_atom_site_aniso_U_11
_atom_site_aniso_U_22
_atom_site_aniso_U_33
_atom_site_aniso_U_12
_atom_site_aniso_U_13
_atom_site_aniso_U_23
O1 0.0708(12) 0.1177(17) 0.0570(11) 0.0071(11) 0.0359(10) -0.0072(11)
N1 0.0484(11) 0.0551(12) 0.0439(11) -0.0048(9) 0.0211(9) -0.0043(9)
N2 0.0851(17) 0.134(2) 0.0598(15) 0.0022(16) 0.0421(14) 0.0019(14)
C1 0.0461(12) 0.0447(12) 0.0530(14) -0.0078(10) 0.0259(11) -0.0084(10)
C11 0.0498(13) 0.0447(12) 0.0473(13) -0.0059(10) 0.0256(11) -0.0057(10)
C12 0.0428(12) 0.0450(12) 0.0449(12) -0.0070(10) 0.0205(10) -0.0072(10)
C13 0.0498(13) 0.0542(14) 0.0475(13) -0.0075(11) 0.0232(11) -0.0025(11)
C10 0.0461(12) 0.0406(12) 0.0559(14) -0.0069(10) 0.0224(11) -0.0025(10)
C6 0.0505(14) 0.0529(15) 0.083(2) 0.0003(12) 0.0163(15) 0.0074(14)
C5 0.0471(13) 0.0417(12) 0.0716(17) -0.0036(11) 0.0227(13) -0.0049(12)
C9 0.0552(14) 0.0652(16) 0.0542(15) 0.0035(12) 0.0244(12) 0.0035(12)
C2 0.0525(14) 0.0638(16) 0.0570(15) -0.0058(12) 0.0269(12) -0.0093(12)
C17 0.0563(14) 0.0571(15) 0.0495(13) -0.0069(12) 0.0278(11) -0.0025(11)
C16 0.0577(15) 0.0566(15) 0.0701(17) -0.0052(12) 0.0383(13) -0.0092(13)
C14 0.0609(15) 0.0595(15) 0.0537(15) -0.0002(12) 0.0214(13) 0.0031(12)
C15 0.0502(14) 0.0540(15) 0.0726(18) 0.0010(11) 0.0233(13) -0.0023(13)
C4 0.0489(14) 0.0572(16) 0.092(2) 0.0015(12) 0.0304(15) -0.0130(14)
C3 0.0612(16) 0.0731(19) 0.084(2) -0.0025(14) 0.0443(15) -0.0200(15)
C18 0.0610(15) 0.0807(19) 0.0448(14) -0.0019(14) 0.0231(12) 0.0029(13)
C8 0.0692(17) 0.085(2) 0.0578(16) 0.0000(16) 0.0261(14) 0.0081(14)
C7 0.0678(18) 0.0729(19) 0.0686(18) 0.0019(14) 0.0169(15) 0.0185(15)

loop_
_atom_type_symbol
_atom_type_description
_atom_type_scat_dispersion_real
_atom_type_scat_dispersion_imag
_atom_type_scat_source
C C 0.0033 0.0016 'International Tables Vol C Tables 4.2.6.8 and 6.1.1.4'
H H 0.0000 0.0000 'International Tables Vol C Tables 4.2.6.8 and 6.1.1.4'
N N 0.0061 0.0033 'International Tables Vol C Tables 4.2.6.8 and 6.1.1.4'
O O 0.0106 0.0060 'International Tables Vol C Tables 4.2.6.8 and 6.1.1.4'

loop_
_geom_angle_atom_site_label_1
_geom_angle_atom_site_label_2
_geom_angle_atom_site_label_3
_geom_angle_site_symmetry_1
_geom_angle_site_symmetry_3
_geom_angle
_geom_angle_publ_flag
C2 O1 H1A . . 109.5 ?
C11 N1 C12 . . 123.63(18) ?
C2 C1 C11 . . 119.5(2) ?
C2 C1 C10 . . 118.8(2) ?
C11 C1 C10 . . 121.64(19) ?
N1 C11 C1 . . 122.3(2) ?
N1 C11 H11A . . 118.8 ?
C1 C11 H11A . . 118.8 ?
C17 C12 C13 . . 118.5(2) ?
C17 C12 N1 . . 124.8(2) ?
C13 C12 N1 . . 116.66(19) ?
C14 C13 C12 . . 121.0(2) ?
C14 C13 C18 . . 119.6(2) ?
C12 C13 C18 . . 119.4(2) ?
C9 C10 C5 . . 117.0(2) ?
C9 C10 C1 . . 123.3(2) ?
C5 C10 C1 . . 119.6(2) ?
C7 C6 C5 . . 120.9(3) ?
C7 C6 H6A . . 119.6 ?
C5 C6 H6A . . 119.6 ?
C6 C5 C4 . . 121.4(2) ?
C6 C5 C10 . . 120.0(2) ?
C4 C5 C10 . . 118.6(2) ?
C8 C9 C10 . . 121.1(2) ?
C8 C9 H9A . . 119.5 ?
C10 C9 H9A . . 119.5 ?
O1 C2 C1 . . 122.4(2) ?
O1 C2 C3 . . 117.6(2) ?
C1 C2 C3 . . 119.9(2) ?
C16 C17 C12 . . 119.8(2) ?
C16 C17 H17A . . 120.1 ?
C12 C17 H17A . . 120.1 ?
C15 C16 C17 . . 121.3(2) ?
C15 C16 H16A . . 119.4 ?
C17 C16 H16A . . 119.4 ?
C15 C14 C13 . . 119.6(2) ?
C15 C14 H14A . . 120.2 ?
C13 C14 H14A . . 120.2 ?
C14 C15 C16 . . 119.8(2) ?
C14 C15 H15A . . 120.1 ?
C16 C15 H15A . . 120.1 ?
C3 C4 C5 . . 122.0(2) ?
C3 C4 H4A . . 119.0 ?
C5 C4 H4A . . 119.0 ?
C4 C3 C2 . . 121.0(2) ?
C4 C3 H3A . . 119.5 ?
C2 C3 H3A . . 119.5 ?
N2 C18 C13 . . 179.3(3) ?
C9 C8 C7 . . 121.1(3) ?
C9 C8 H8A . . 119.4 ?
C7 C8 H8A . . 119.4 ?
C6 C7 C8 . . 119.8(3) ?
C6 C7 H7A . . 120.1 ?
C8 C7 H7A . . 120.1 ?

loop_
_geom_bond_atom_site_label_1
_geom_bond_atom_site_label_2
_geom_bond_site_symmetry_2
_geom_bond_distance
_geom_bond_publ_flag
O1 C2 . 1.324(3) ?
O1 H1A . 0.8200 ?
N1 C11 . 1.296(3) ?
N1 C12 . 1.412(3) ?
N2 C18 . 1.139(3) ?
C1 C2 . 1.412(3) ?
C1 C11 . 1.426(3) ?
C1 C10 . 1.444(3) ?
C11 H11A . 0.9300 ?
C12 C17 . 1.394(3) ?
C12 C13 . 1.393(3) ?
C13 C14 . 1.390(3) ?
C13 C18 . 1.439(3) ?
C10 C9 . 1.414(3) ?
C10 C5 . 1.423(3) ?
C6 C7 . 1.355(4) ?
C6 C5 . 1.408(3) ?
C6 H6A . 0.9300 ?
C5 C4 . 1.423(3) ?
C9 C8 . 1.368(3) ?
C9 H9A . 0.9300 ?
C2 C3 . 1.423(3) ?
C17 C16 . 1.377(3) ?
C17 H17A . 0.9300 ?
C16 C15 . 1.378(3) ?
C16 H16A . 0.9300 ?
C14 C15 . 1.374(3) ?
C14 H14A . 0.9300 ?
C15 H15A . 0.9300 ?
C4 C3 . 1.340(4) ?
C4 H4A . 0.9300 ?
C3 H3A . 0.9300 ?
C8 C7 . 1.390(4) ?
C8 H8A . 0.9300 ?
C7 H7A . 0.9300 ?

loop_
_geom_hbond_atom_site_label_D
_geom_hbond_atom_site_label_H
_geom_hbond_atom_site_label_A
_geom_hbond_site_symmetry_A
_geom_hbond_distance_DH
_geom_hbond_distance_HA
_geom_hbond_distance_DA
_geom_hbond_angle_DHA
_geom_hbond_publ_flag
O1 H1A N1 . 0.82 1.82 2.551(2) 147.3 yes

loop_
_cod_related_entry_id
_cod_related_entry_database
_cod_related_entry_code
1 ChemSpider 12548092
